data_1513356
loop_
_publ_author_name
'Li, Rui-Juan'
'Lin, Zhao-Min'
'Kang, Ya-Qi'
'Guo, Yan-Xia'
'Lv, Xin'
'Zhou, Jin-Chuan'
'Wang, Song'
'Lou, Hong-Xiang'

_publ_section_title
;
 Cembrane-Type Diterpenoids from the Chinese Liverworts Chandonanthus
 hirtellus and C. birmensis.
;
_journal_issue 2
_journal_name_full 'Journal of natural products'
_journal_page_first 339
_journal_page_last 345
_journal_paper_doi 10.1021/np400936t
_journal_volume 77
_journal_year 2014
_chemical_absolute_configuration ad
_chemical_formula_moiety 'C22 H34 O5'
_chemical_formula_sum 'C22 H34 O5'
_chemical_formula_weight 378.49
_chemical_name_systematic
; 
 ? 
;
_space_group_IT_number 4
_symmetry_cell_setting monoclinic
_symmetry_space_group_name_Hall 'P 2yb'
_symmetry_space_group_name_H-M 'P 1 21 1'
_atom_sites_solution_hydrogens geom
_atom_sites_solution_primary direct
_atom_sites_solution_secondary difmap
_audit_creation_method SHELXL-97
_cell_angle_alpha 90.00
_cell_angle_beta 95.410(2)
_cell_angle_gamma 90.00
_cell_formula_units_Z 2
_cell_length_a 5.6773(2)
_cell_length_b 13.9911(5)
_cell_length_c 13.0148(5)
_cell_measurement_reflns_used 7851
_cell_measurement_temperature 100(2)
_cell_measurement_theta_max 69.23
_cell_measurement_theta_min 3.41
_cell_volume 1029.18(7)
_computing_cell_refinement 'Bruker SAINT'
_computing_data_collection 'Bruker APEX2'
_computing_data_reduction 'Bruker SAINT'
_computing_molecular_graphics 'Bruker SHELXTL'
_computing_publication_material 'Bruker SHELXTL'
_computing_structure_refinement 'SHELXL-97 (Sheldrick, 2008)'
_computing_structure_solution 'SHELXS-97 (Sheldrick, 2008)'
_diffrn_ambient_temperature 100(2)
_diffrn_measured_fraction_theta_full 0.936
_diffrn_measured_fraction_theta_max 0.936
_diffrn_measurement_device_type 'Bruker APEX-II CCD'
_diffrn_measurement_method '\f and \w scans'
_diffrn_radiation_monochromator graphite
_diffrn_radiation_source 'fine-focus sealed tube'
_diffrn_radiation_type CuK\a
_diffrn_radiation_wavelength 1.54178
_diffrn_reflns_av_R_equivalents 0.0460
_diffrn_reflns_av_sigmaI/netI 0.0582
_diffrn_reflns_limit_h_max 6
_diffrn_reflns_limit_h_min -6
_diffrn_reflns_limit_k_max 16
_diffrn_reflns_limit_k_min -16
_diffrn_reflns_limit_l_max 15
_diffrn_reflns_limit_l_min -14
_diffrn_reflns_number 8221
_diffrn_reflns_theta_full 69.44
_diffrn_reflns_theta_max 69.44
_diffrn_reflns_theta_min 3.41
_exptl_absorpt_coefficient_mu 0.684
_exptl_absorpt_correction_T_max 0.9163
_exptl_absorpt_correction_T_min 0.6387
_exptl_absorpt_correction_type multi-scan
_exptl_absorpt_process_details sadabs
_exptl_crystal_colour colourless
_exptl_crystal_density_diffrn 1.221
_exptl_crystal_density_method 'not measured'
_exptl_crystal_description prism
_exptl_crystal_F_000 412
_exptl_crystal_size_max 0.72
_exptl_crystal_size_mid 0.14
_exptl_crystal_size_min 0.13
_refine_diff_density_max 0.294
_refine_diff_density_min -0.323
_refine_diff_density_rms 0.073
_refine_ls_abs_structure_details 'Flack H D (1983), Acta Cryst. A39, 876-881'
_refine_ls_abs_structure_Flack 0.21(17)
_refine_ls_extinction_method none
_refine_ls_goodness_of_fit_ref 1.097
_refine_ls_hydrogen_treatment constr
_refine_ls_matrix_type full
_refine_ls_number_parameters 250
_refine_ls_number_reflns 3232
_refine_ls_number_restraints 1
_refine_ls_restrained_S_all 1.097
_refine_ls_R_factor_all 0.0472
_refine_ls_R_factor_gt 0.0471
_refine_ls_shift/su_max 0.001
_refine_ls_shift/su_mean 0.000
_refine_ls_structure_factor_coef Fsqd
_refine_ls_weighting_details 'calc w=1/[\s^2^(Fo^2^)+(0.0784P)^2^+0.1446P] where P=(Fo^2^+2Fc^2^)/3'
_refine_ls_weighting_scheme calc
_refine_ls_wR_factor_gt 0.1185
_refine_ls_wR_factor_ref 0.1187
_reflns_number_gt 3215
_reflns_number_total 3232
_reflns_threshold_expression >2sigma(I)
_cod_data_source_file np400936t_si_003.cif
_cod_data_source_block cu_lhx3_0m
_cod_depositor_comments
;
The following automatic conversions were performed:

'_symmetry_cell_setting' value 'Monoclinic' changed to 'monoclinic'
according to
/usr/data/users/saulius/automatic-downloads/current/ACS/lib/dictionaries/cif_core.dic
dictionary named 'cif_core.dic' version 2.4.2 from 2011-04-26.

Automatic conversion script
Id: cif_fix_values 2281 2013-09-26 08:29:07Z andrius 
;
_cod_original_sg_symbol_H-M 'P 21'
_cod_database_code 1513356

loop_
_symmetry_equiv_pos_as_xyz
'x, y, z'
'-x, y+1/2, -z'

loop_
_atom_site_label
_atom_site_type_symbol
_atom_site_fract_x
_atom_site_fract_y
_atom_site_fract_z
_atom_site_U_iso_or_equiv
_atom_site_adp_type
_atom_site_occupancy
_atom_site_symmetry_multiplicity
_atom_site_calc_flag
_atom_site_refinement_flags
O4 O 0.9069(2) 1.01343(10) 0.34542(10) 0.0202(3) Uani 1 1 d .
O21 O 1.1289(3) 1.13995(11) 0.30420(12) 0.0284(3) Uani 1 1 d .
O14 O 0.2190(4) 0.65323(17) 0.34840(17) 0.0565(6) Uani 1 1 d .
O12 O 0.3265(3) 0.60332(11) 0.15167(12) 0.0272(3) Uani 1 1 d .
O7 O 1.2500(2) 0.87701(11) 0.03443(11) 0.0250(3) Uani 1 1 d .
C20 C 0.6715(4) 0.53325(16) 0.25802(18) 0.0293(4) Uani 1 1 d .
H20A H 0.5589 0.5275 0.3103 0.044 Uiso 1 1 calc R
H20B H 0.8244 0.5554 0.2907 0.044 Uiso 1 1 calc R
H20C H 0.6915 0.4708 0.2258 0.044 Uiso 1 1 calc R
C12 C 0.5789(3) 0.60407(14) 0.17693(15) 0.0233(4) Uani 1 1 d .
C13 C 0.4291(3) 0.68471(15) 0.20444(16) 0.0239(4) Uani 1 1 d .
H13 H 0.4388 0.7436 0.1615 0.029 Uiso 1 1 calc R
C14 C 0.3740(4) 0.70114(16) 0.31483(18) 0.0286(5) Uani 1 1 d .
C1 C 0.5152(3) 0.77613(14) 0.37338(16) 0.0224(4) Uani 1 1 d .
C2 C 0.7005(3) 0.82829(14) 0.31724(14) 0.0195(4) Uani 1 1 d .
H2A H 0.7562 0.7857 0.2638 0.023 Uiso 1 1 calc R
H2B H 0.8379 0.8440 0.3670 0.023 Uiso 1 1 calc R
C3 C 0.6013(3) 0.92085(13) 0.26606(14) 0.0185(4) Uani 1 1 d .
H3A H 0.5065 0.9036 0.2010 0.022 Uiso 1 1 calc R
H3B H 0.4923 0.9503 0.3120 0.022 Uiso 1 1 calc R
C4 C 0.7836(3) 0.99637(13) 0.24144(13) 0.0177(4) Uani 1 1 d .
C21 C 1.0709(3) 1.08147(14) 0.36465(15) 0.0217(4) Uani 1 1 d .
C22 C 1.1749(4) 1.07347(17) 0.47514(16) 0.0289(4) Uani 1 1 d .
H22A H 1.3122 1.1159 0.4865 0.043 Uiso 1 1 calc R
H22B H 1.2245 1.0074 0.4896 0.043 Uiso 1 1 calc R
H22C H 1.0558 1.0919 0.5212 0.043 Uiso 1 1 calc R
C15 C 0.4838(4) 0.79619(15) 0.47346(17) 0.0265(4) Uani 1 1 d .
C17 C 0.6376(4) 0.86804(18) 0.53409(16) 0.0329(5) Uani 1 1 d .
H17A H 0.7570 0.8345 0.5800 0.049 Uiso 1 1 calc R
H17B H 0.5396 0.9077 0.5753 0.049 Uiso 1 1 calc R
H17C H 0.7164 0.9087 0.4865 0.049 Uiso 1 1 calc R
C16 C 0.3036(5) 0.7485(2) 0.53380(19) 0.0403(6) Uani 1 1 d .
H16A H 0.1444 0.7620 0.5012 0.060 Uiso 1 1 calc R
H16B H 0.3183 0.7731 0.6046 0.060 Uiso 1 1 calc R
H16C H 0.3306 0.6793 0.5349 0.060 Uiso 1 1 calc R
C11 C 0.7313(3) 0.61025(15) 0.08685(15) 0.0236(4) Uani 1 1 d .
H11A H 0.8952 0.5919 0.1117 0.028 Uiso 1 1 calc R
H11B H 0.6721 0.5631 0.0338 0.028 Uiso 1 1 calc R
C10 C 0.7365(4) 0.70779(15) 0.03673(15) 0.0241(4) Uani 1 1 d .
H10A H 0.7788 0.7562 0.0908 0.029 Uiso 1 1 calc R
H10B H 0.5760 0.7232 0.0045 0.029 Uiso 1 1 calc R
C9 C 0.9112(3) 0.71458(14) -0.04511(15) 0.0227(4) Uani 1 1 d .
H9A H 0.8549 0.6730 -0.1039 0.027 Uiso 1 1 calc R
H9B H 1.0660 0.6895 -0.0156 0.027 Uiso 1 1 calc R
C8 C 0.9477(3) 0.81653(14) -0.08635(15) 0.0206(4) Uani 1 1 d .
H8 H 1.0755 0.8127 -0.1341 0.025 Uiso 1 1 calc R
C19 C 0.7258(4) 0.85568(16) -0.14915(16) 0.0265(4) Uani 1 1 d .
H19A H 0.5948 0.8585 -0.1053 0.040 Uiso 1 1 calc R
H19B H 0.6828 0.8136 -0.2081 0.040 Uiso 1 1 calc R
H19C H 0.7582 0.9200 -0.1741 0.040 Uiso 1 1 calc R
C7 C 1.0412(3) 0.87867(13) 0.00502(14) 0.0186(4) Uani 1 1 d .
C6 C 0.8708(3) 0.93900(13) 0.06098(14) 0.0178(4) Uani 1 1 d .
H6A H 0.7177 0.9051 0.0607 0.021 Uiso 1 1 calc R
H6B H 0.8418 1.0002 0.0238 0.021 Uiso 1 1 calc R
C5 C 0.9679(3) 0.95943(13) 0.17254(13) 0.0174(4) Uani 1 1 d .
H5A H 1.0380 0.8999 0.2031 0.021 Uiso 1 1 calc R
H5B H 1.0963 1.0073 0.1721 0.021 Uiso 1 1 calc R
C18 C 0.6561(3) 1.08618(14) 0.20061(14) 0.0219(4) Uani 1 1 d .
H18A H 0.5575 1.1108 0.2525 0.033 Uiso 1 1 calc R
H18B H 0.5561 1.0709 0.1372 0.033 Uiso 1 1 calc R
H18C H 0.7727 1.1347 0.1857 0.033 Uiso 1 1 calc R

loop_
_atom_site_aniso_label
_atom_site_aniso_U_11
_atom_site_aniso_U_22
_atom_site_aniso_U_33
_atom_site_aniso_U_23
_atom_site_aniso_U_13
_atom_site_aniso_U_12
O4 0.0223(6) 0.0265(7) 0.0112(6) -0.0023(5) -0.0012(5) -0.0030(5)
O21 0.0325(7) 0.0309(8) 0.0225(7) -0.0032(6) 0.0064(6) -0.0096(6)
O14 0.0640(12) 0.0626(13) 0.0487(11) -0.0199(10) 0.0354(10) -0.0385(11)
O12 0.0240(7) 0.0289(7) 0.0280(7) -0.0023(6) -0.0024(6) -0.0048(6)
O7 0.0182(6) 0.0333(8) 0.0237(7) -0.0043(6) 0.0028(5) 0.0018(5)
C20 0.0312(10) 0.0313(10) 0.0239(10) 0.0038(8) -0.0045(8) -0.0017(8)
C12 0.0257(10) 0.0251(10) 0.0182(9) -0.0002(8) -0.0027(8) -0.0071(8)
C13 0.0220(9) 0.0252(9) 0.0241(10) -0.0002(8) -0.0004(8) -0.0043(7)
C14 0.0264(10) 0.0323(11) 0.0286(11) -0.0003(9) 0.0101(9) -0.0042(8)
C1 0.0211(9) 0.0249(9) 0.0220(10) 0.0024(8) 0.0058(8) 0.0015(7)
C2 0.0198(9) 0.0227(9) 0.0161(8) -0.0002(7) 0.0028(7) -0.0004(7)
C3 0.0163(8) 0.0249(9) 0.0145(8) -0.0002(7) 0.0021(7) -0.0014(7)
C4 0.0188(8) 0.0232(9) 0.0108(8) -0.0018(7) 0.0001(7) -0.0016(7)
C21 0.0192(9) 0.0269(9) 0.0194(9) -0.0064(8) 0.0039(8) -0.0013(7)
C22 0.0292(10) 0.0357(11) 0.0209(10) -0.0074(8) -0.0020(8) -0.0044(8)
C15 0.0284(10) 0.0308(10) 0.0210(10) 0.0062(8) 0.0065(9) 0.0092(8)
C17 0.0406(12) 0.0409(12) 0.0176(9) -0.0026(9) 0.0043(9) 0.0061(10)
C16 0.0425(13) 0.0538(15) 0.0267(11) 0.0073(10) 0.0146(10) 0.0032(11)
C11 0.0239(9) 0.0243(9) 0.0226(9) -0.0005(8) 0.0018(8) 0.0021(7)
C10 0.0279(10) 0.0250(10) 0.0203(9) -0.0032(7) 0.0057(8) -0.0005(7)
C9 0.0266(9) 0.0253(9) 0.0163(9) -0.0030(7) 0.0027(8) 0.0008(7)
C8 0.0251(9) 0.0236(9) 0.0134(8) -0.0035(7) 0.0038(8) 0.0011(7)
C19 0.0308(10) 0.0306(10) 0.0175(9) -0.0005(7) -0.0006(8) 0.0024(8)
C7 0.0221(9) 0.0211(9) 0.0130(8) 0.0014(7) 0.0036(7) 0.0023(7)
C6 0.0181(8) 0.0207(8) 0.0145(8) -0.0004(7) 0.0017(7) 0.0013(7)
C5 0.0164(8) 0.0213(9) 0.0145(8) -0.0007(6) 0.0013(7) 0.0006(6)
C18 0.0222(9) 0.0264(10) 0.0174(8) 0.0008(7) 0.0037(8) 0.0031(7)

loop_
_atom_type_symbol
_atom_type_description
_atom_type_scat_dispersion_real
_atom_type_scat_dispersion_imag
_atom_type_scat_source
C C 0.0181 0.0091 'International Tables Vol C Tables 4.2.6.8 and 6.1.1.4'
H H 0.0000 0.0000 'International Tables Vol C Tables 4.2.6.8 and 6.1.1.4'
O O 0.0492 0.0322 'International Tables Vol C Tables 4.2.6.8 and 6.1.1.4'

loop_
_geom_angle_atom_site_label_1
_geom_angle_atom_site_label_2
_geom_angle_atom_site_label_3
_geom_angle
C21 O4 C4 123.03(15)
C13 O12 C12 62.05(12)
C12 C20 H20A 109.5
C12 C20 H20B 109.5
H20A C20 H20B 109.5
C12 C20 H20C 109.5
H20A C20 H20C 109.5
H20B C20 H20C 109.5
O12 C12 C13 58.50(12)
O12 C12 C20 115.45(17)
C13 C12 C20 120.25(18)
O12 C12 C11 116.73(16)
C13 C12 C11 121.65(17)
C20 C12 C11 112.98(18)
O12 C13 C12 59.44(13)
O12 C13 C14 117.77(17)
C12 C13 C14 121.36(18)
O12 C13 H13 115.5
C12 C13 H13 115.5
C14 C13 H13 115.5
O14 C14 C1 125.2(2)
O14 C14 C13 118.5(2)
C1 C14 C13 116.30(17)
C15 C1 C14 121.56(18)
C15 C1 C2 121.29(18)
C14 C1 C2 117.13(17)
C1 C2 C3 111.72(15)
C1 C2 H2A 109.3
C3 C2 H2A 109.3
C1 C2 H2B 109.3
C3 C2 H2B 109.3
H2A C2 H2B 107.9
C4 C3 C2 116.34(14)
C4 C3 H3A 108.2
C2 C3 H3A 108.2
C4 C3 H3B 108.2
C2 C3 H3B 108.2
H3A C3 H3B 107.4
O4 C4 C18 110.73(14)
O4 C4 C5 107.41(13)
C18 C4 C5 113.79(15)
O4 C4 C3 100.95(14)
C18 C4 C3 109.50(15)
C5 C4 C3 113.68(15)
O21 C21 O4 126.18(18)
O21 C21 C22 124.62(19)
O4 C21 C22 109.20(17)
C21 C22 H22A 109.5
C21 C22 H22B 109.5
H22A C22 H22B 109.5
C21 C22 H22C 109.5
H22A C22 H22C 109.5
H22B C22 H22C 109.5
C1 C15 C16 124.4(2)
C1 C15 C17 121.18(19)
C16 C15 C17 114.35(19)
C15 C17 H17A 109.5
C15 C17 H17B 109.5
H17A C17 H17B 109.5
C15 C17 H17C 109.5
H17A C17 H17C 109.5
H17B C17 H17C 109.5
C15 C16 H16A 109.5
C15 C16 H16B 109.5
H16A C16 H16B 109.5
C15 C16 H16C 109.5
H16A C16 H16C 109.5
H16B C16 H16C 109.5
C10 C11 C12 114.73(16)
C10 C11 H11A 108.6
C12 C11 H11A 108.6
C10 C11 H11B 108.6
C12 C11 H11B 108.6
H11A C11 H11B 107.6
C11 C10 C9 113.42(17)
C11 C10 H10A 108.9
C9 C10 H10A 108.9
C11 C10 H10B 108.9
C9 C10 H10B 108.9
H10A C10 H10B 107.7
C10 C9 C8 114.68(16)
C10 C9 H9A 108.6
C8 C9 H9A 108.6
C10 C9 H9B 108.6
C8 C9 H9B 108.6
H9A C9 H9B 107.6
C7 C8 C19 114.74(16)
C7 C8 C9 107.66(15)
C19 C8 C9 112.56(17)
C7 C8 H8 107.2
C19 C8 H8 107.2
C9 C8 H8 107.2
C8 C19 H19A 109.5
C8 C19 H19B 109.5
H19A C19 H19B 109.5
C8 C19 H19C 109.5
H19A C19 H19C 109.5
H19B C19 H19C 109.5
O7 C7 C6 120.49(16)
O7 C7 C8 119.55(16)
C6 C7 C8 119.92(15)
C7 C6 C5 111.68(14)
C7 C6 H6A 109.3
C5 C6 H6A 109.3
C7 C6 H6B 109.3
C5 C6 H6B 109.3
H6A C6 H6B 107.9
C4 C5 C6 114.45(14)
C4 C5 H5A 108.6
C6 C5 H5A 108.6
C4 C5 H5B 108.6
C6 C5 H5B 108.6
H5A C5 H5B 107.6
C4 C18 H18A 109.5
C4 C18 H18B 109.5
H18A C18 H18B 109.5
C4 C18 H18C 109.5
H18A C18 H18C 109.5
H18B C18 H18C 109.5

loop_
_geom_bond_atom_site_label_1
_geom_bond_atom_site_label_2
_geom_bond_distance
O4 C21 1.339(2)
O4 C4 1.483(2)
O21 C21 1.202(3)
O14 C14 1.219(3)
O12 C13 1.426(2)
O12 C12 1.440(2)
O7 C7 1.211(2)
C20 C12 1.506(3)
C20 H20A 0.9800
C20 H20B 0.9800
C20 H20C 0.9800
C12 C13 1.477(3)
C12 C11 1.524(3)
C13 C14 1.517(3)
C13 H13 1.0000
C14 C1 1.486(3)
C1 C15 1.360(3)
C1 C2 1.522(3)
C2 C3 1.539(3)
C2 H2A 0.9900
C2 H2B 0.9900
C3 C4 1.534(2)
C3 H3A 0.9900
C3 H3B 0.9900
C4 C18 1.521(3)
C4 C5 1.530(2)
C21 C22 1.506(3)
C22 H22A 0.9800
C22 H22B 0.9800
C22 H22C 0.9800
C15 C16 1.503(3)
C15 C17 1.505(3)
C17 H17A 0.9800
C17 H17B 0.9800
C17 H17C 0.9800
C16 H16A 0.9800
C16 H16B 0.9800
C16 H16C 0.9800
C11 C10 1.514(3)
C11 H11A 0.9900
C11 H11B 0.9900
C10 C9 1.525(3)
C10 H10A 0.9900
C10 H10B 0.9900
C9 C8 1.545(3)
C9 H9A 0.9900
C9 H9B 0.9900
C8 C7 1.527(2)
C8 C19 1.537(3)
C8 H8 1.0000
C19 H19A 0.9800
C19 H19B 0.9800
C19 H19C 0.9800
C7 C6 1.521(3)
C6 C5 1.531(2)
C6 H6A 0.9900
C6 H6B 0.9900
C5 H5A 0.9900
C5 H5B 0.9900
C18 H18A 0.9800
C18 H18B 0.9800
C18 H18C 0.9800

loop_
_geom_torsion_atom_site_label_1
_geom_torsion_atom_site_label_2
_geom_torsion_atom_site_label_3
_geom_torsion_atom_site_label_4
_geom_torsion
C13 O12 C12 C20 111.3(2)
C13 O12 C12 C11 -112.4(2)
C12 O12 C13 C14 -111.8(2)
C20 C12 C13 O12 -103.07(19)
C11 C12 C13 O12 104.00(19)
O12 C12 C13 C14 105.9(2)
C20 C12 C13 C14 2.8(3)
C11 C12 C13 C14 -150.10(18)
O12 C13 C14 O14 -10.6(3)
C12 C13 C14 O14 -80.0(3)
O12 C13 C14 C1 169.76(17)
C12 C13 C14 C1 100.4(2)
O14 C14 C1 C15 1.4(4)
C13 C14 C1 C15 -179.02(19)
O14 C14 C1 C2 -179.8(2)
C13 C14 C1 C2 -0.2(3)
C15 C1 C2 C3 -88.1(2)
C14 C1 C2 C3 93.2(2)
C1 C2 C3 C4 158.87(16)
C21 O4 C4 C18 -58.0(2)
C21 O4 C4 C5 66.8(2)
C21 O4 C4 C3 -173.89(16)
C2 C3 C4 O4 -58.04(18)
C2 C3 C4 C18 -174.85(15)
C2 C3 C4 C5 56.6(2)
C4 O4 C21 O21 4.7(3)
C4 O4 C21 C22 -174.97(16)
C14 C1 C15 C16 -1.8(3)
C2 C1 C15 C16 179.5(2)
C14 C1 C15 C17 176.27(19)
C2 C1 C15 C17 -2.5(3)
O12 C12 C11 C10 74.2(2)
C13 C12 C11 C10 6.4(3)
C20 C12 C11 C10 -148.36(17)
C12 C11 C10 C9 173.65(16)
C11 C10 C9 C8 -171.51(16)
C10 C9 C8 C7 59.9(2)
C10 C9 C8 C19 -67.5(2)
C19 C8 C7 O7 -152.00(18)
C9 C8 C7 O7 81.8(2)
C19 C8 C7 C6 30.4(3)
C9 C8 C7 C6 -95.74(19)
O7 C7 C6 C5 -22.8(2)
C8 C7 C6 C5 154.71(16)
O4 C4 C5 C6 -179.32(15)
C18 C4 C5 C6 -56.4(2)
C3 C4 C5 C6 69.9(2)
C7 C6 C5 C4 -164.76(15)
